data_4076219
loop_
_publ_author_name
'Baumgartner, Judith'
'Fischer, Roland'
'Fischer, Jelena'
'Wallner, Andreas'
'Marschner, Christoph'
'Fl\"orke, Ulrich'

_publ_section_title
;
 Structural Aspects of Trimethylsilylated Branched Group 14 Compounds
;
_journal_issue 26
_journal_name_full Organometallics
_journal_page_first 6450
_journal_paper_doi 10.1021/om050835o
_journal_volume 24
_journal_year 2005
_chemical_formula_sum 'C18 H54 Ge Si6 Sn'
_chemical_formula_weight 630.43
_chemical_name_systematic
;
 ?
;
_space_group_IT_number 146
_symmetry_cell_setting rhombohedral
_symmetry_space_group_name_Hall 'R 3'
_symmetry_space_group_name_H-M 'R 3 :H'
_atom_sites_solution_hydrogens geom
_atom_sites_solution_primary direct
_atom_sites_solution_secondary difmap
_audit_creation_method SHELXL-97
_cell_angle_alpha 90.00
_cell_angle_beta 90.00
_cell_angle_gamma 120.00
_cell_formula_units_Z 3
_cell_length_a 16.257(2)
_cell_length_b 16.257(2)
_cell_length_c 11.580(2)
_cell_measurement_temperature 233(2)
_cell_volume 2650.5(6)
_computing_cell_refinement 'Bruker XSCANS'
_computing_data_collection 'Bruker XSCANS'
_computing_data_reduction 'Bruker SHELXTL'
_computing_molecular_graphics 'Bruker SHELXTL'
_computing_publication_material 'Bruker SHELXTL'
_computing_structure_refinement 'SHELXL-97 (Sheldrick, 1997)'
_computing_structure_solution 'SHELXS-97 (Sheldrick, 1990)'
_diffrn_ambient_temperature 233(2)
_diffrn_measured_fraction_theta_full 0.999
_diffrn_measured_fraction_theta_max 0.999
_diffrn_measurement_device_type 'Bruker P4'
_diffrn_measurement_method '\w scans'
_diffrn_radiation_monochromator graphite
_diffrn_radiation_source 'fine-focus sealed tube'
_diffrn_radiation_type MoK\a
_diffrn_radiation_wavelength 0.71073
_diffrn_reflns_av_R_equivalents 0.0346
_diffrn_reflns_av_sigmaI/netI 0.0356
_diffrn_reflns_limit_h_max 20
_diffrn_reflns_limit_h_min -20
_diffrn_reflns_limit_k_max 20
_diffrn_reflns_limit_k_min -20
_diffrn_reflns_limit_l_max 14
_diffrn_reflns_limit_l_min -14
_diffrn_reflns_number 9465
_diffrn_reflns_theta_full 26.34
_diffrn_reflns_theta_max 26.34
_diffrn_reflns_theta_min 2.28
_exptl_absorpt_coefficient_mu 1.765
_exptl_absorpt_correction_T_max 0.6975
_exptl_absorpt_correction_T_min 0.4974
_exptl_absorpt_correction_type SADABS
_exptl_absorpt_process_details XPREP
_exptl_crystal_colour colorless
_exptl_crystal_density_diffrn 1.185
_exptl_crystal_density_method 'not measured'
_exptl_crystal_description blocks
_exptl_crystal_F_000 984
_exptl_crystal_size_max 0.46
_exptl_crystal_size_mid 0.32
_exptl_crystal_size_min 0.22
_refine_diff_density_max 0.674
_refine_diff_density_min -0.153
_refine_diff_density_rms 0.052
_refine_ls_abs_structure_details 'Flack H D (1983), Acta Cryst. A39, 876-881'
_refine_ls_abs_structure_Flack 0.53(6)
_refine_ls_extinction_method none
_refine_ls_goodness_of_fit_ref 1.013
_refine_ls_hydrogen_treatment mixed
_refine_ls_matrix_type full
_refine_ls_number_parameters 154
_refine_ls_number_reflns 2419
_refine_ls_number_restraints 1
_refine_ls_restrained_S_all 1.013
_refine_ls_R_factor_all 0.0342
_refine_ls_R_factor_gt 0.0265
_refine_ls_shift/su_max 0.308
_refine_ls_shift/su_mean 0.075
_refine_ls_structure_factor_coef Fsqd
_refine_ls_weighting_details 'calc w=1/[\s^2^(Fo^2^)+(0.0285P)^2^+0.0000P] where P=(Fo^2^+2Fc^2^)/3'
_refine_ls_weighting_scheme calc
_refine_ls_wR_factor_gt 0.0558
_refine_ls_wR_factor_ref 0.0576
_reflns_number_gt 2085
_reflns_number_total 2419
_reflns_threshold_expression >2sigma(I)
_cod_data_source_file om050835osi20050928_095303.cif
_cod_data_source_block 306j
_cod_depositor_comments
;
The following automatic conversions were performed:

'_symmetry_cell_setting' value 'Rhombohedral' changed to
'rhombohedral' according to
/home/saulius/struct/CIF-dictionaries/cif_core.dic dictionary named
'cif_core.dic' version 2.4.1 from 2010-06-29.

Automatic conversion script
Id: cif_fix_values 1715 2011-07-08 13:25:40Z adriana 
;
_cod_original_cell_volume 2650.3(7)
_cod_original_sg_symbol_H-M R3
_cod_database_code 4076219

loop_
_symmetry_equiv_pos_as_xyz
'x, y, z'
'-y, x-y, z'
'-x+y, -x, z'
'x+2/3, y+1/3, z+1/3'
'-y+2/3, x-y+1/3, z+1/3'
'-x+y+2/3, -x+1/3, z+1/3'
'x+1/3, y+2/3, z+2/3'
'-y+1/3, x-y+2/3, z+2/3'
'-x+y+1/3, -x+2/3, z+2/3'

loop_
_atom_site_label
_atom_site_type_symbol
_atom_site_fract_x
_atom_site_fract_y
_atom_site_fract_z
_atom_site_U_iso_or_equiv
_atom_site_adp_type
_atom_site_occupancy
_atom_site_symmetry_multiplicity
_atom_site_calc_flag
_atom_site_refinement_flags
_atom_site_disorder_group
Sn1 Sn 0.0000 1.0000 0.27023(3) 0.0430(4) Uani 0.470(7) 3 d SP 1
Ge2 Ge 0.0000 1.0000 0.04666(3) 0.0472(4) Uani 0.470(7) 3 d SP 1
Si1 Si -0.0647(14) 0.8354(8) -0.0346(10) 0.076(4) Uani 0.470(7) 1 d P 1
C1 C 0.034(3) 0.813(3) -0.037(4) 0.20(2) Uani 0.470(7) 1 d P 1
H1A H 0.0162 0.7556 -0.0815 0.305 Uiso 0.470(7) 1 calc PR 1
H1B H 0.0493 0.8041 0.0414 0.305 Uiso 0.470(7) 1 calc PR 1
H1C H 0.0887 0.8661 -0.0722 0.305 Uiso 0.470(7) 1 calc PR 1
C2 C -0.162(2) 0.7486(17) 0.043(2) 0.089(5) Uani 0.470(7) 1 d P 1
H2A H -0.1802 0.6863 0.0124 0.133 Uiso 0.470(7) 1 calc PR 1
H2B H -0.2147 0.7601 0.0371 0.133 Uiso 0.470(7) 1 calc PR 1
H2C H -0.1443 0.7513 0.1240 0.133 Uiso 0.470(7) 1 calc PR 1
C3 C -0.048(4) 0.852(2) -0.191(3) 0.28(3) Uani 0.470(7) 1 d P 1
H3A H -0.0955 0.7949 -0.2300 0.419 Uiso 0.470(7) 1 calc PR 1
H3B H 0.0150 0.8628 -0.2111 0.419 Uiso 0.470(7) 1 calc PR 1
H3C H -0.0538 0.9056 -0.2145 0.419 Uiso 0.470(7) 1 calc PR 1
Si3 Si 0.0582(6) 1.1613(6) 0.3545(7) 0.071(3) Uani 0.470(7) 1 d P 1
C7 C -0.026(2) 1.210(2) 0.340(3) 0.117(7) Uani 0.470(7) 1 d P 1
H7A H -0.0904 1.1583 0.3502 0.176 Uiso 0.470(7) 1 calc PR 1
H7B H -0.0187 1.2373 0.2640 0.176 Uiso 0.470(7) 1 calc PR 1
H7C H -0.0107 1.2577 0.3985 0.176 Uiso 0.470(7) 1 calc PR 1
C9 C 0.183(2) 1.255(3) 0.288(4) 0.151(15) Uani 0.470(7) 1 d P 1
H9A H 0.2333 1.2521 0.3300 0.227 Uiso 0.470(7) 1 calc PR 1
H9B H 0.1917 1.3183 0.2949 0.227 Uiso 0.470(7) 1 calc PR 1
H9C H 0.1853 1.2403 0.2075 0.227 Uiso 0.470(7) 1 calc PR 1
Sn2 Sn 0.0000 1.0000 0.04666(3) 0.0472(4) Uani 0.530(7) 3 d SP 2
Ge1 Ge 0.0000 1.0000 0.27023(3) 0.0430(4) Uani 0.530(7) 3 d SP 2
Si2 Si -0.0977(15) 0.8394(11) -0.0386(12) 0.099(5) Uani 0.530(7) 1 d P 2
C4 C -0.100(3) 0.8280(18) -0.191(2) 0.150(12) Uani 0.530(7) 1 d P 2
H4A H -0.1375 0.8534 -0.2241 0.225 Uiso 0.530(7) 1 calc PR 2
H4B H -0.1280 0.7615 -0.2115 0.225 Uiso 0.530(7) 1 calc PR 2
H4C H -0.0357 0.8629 -0.2209 0.225 Uiso 0.530(7) 1 calc PR 2
C5 C -0.087(2) 0.7462(11) 0.046(2) 0.108(6) Uani 0.530(7) 1 d P 2
H5A H -0.1303 0.6839 0.0145 0.161 Uiso 0.530(7) 1 calc PR 2
H5B H -0.1033 0.7484 0.1263 0.161 Uiso 0.530(7) 1 calc PR 2
H5C H -0.0225 0.7582 0.0414 0.161 Uiso 0.530(7) 1 calc PR 2
C6 C -0.2330(15) 0.7962(19) -0.023(2) 0.122(6) Uani 0.530(7) 1 d P 2
H6A H -0.2529 0.7756 0.0561 0.182 Uiso 0.530(7) 1 calc PR 2
H6B H -0.2691 0.7436 -0.0751 0.182 Uiso 0.530(7) 1 calc PR 2
H6C H -0.2443 0.8480 -0.0413 0.182 Uiso 0.530(7) 1 calc PR 2
Si4 Si 0.1007(6) 1.1617(6) 0.3548(6) 0.067(2) Uani 0.530(7) 1 d P 2
C10 C 0.075(2) 1.251(2) 0.298(3) 0.21(2) Uani 0.530(7) 1 d P 2
H10A H 0.1218 1.3128 0.3268 0.308 Uiso 0.530(7) 1 calc PR 2
H10B H 0.0123 1.2361 0.3220 0.308 Uiso 0.530(7) 1 calc PR 2
H10C H 0.0781 1.2507 0.2141 0.308 Uiso 0.530(7) 1 calc PR 2
C11 C 0.216(2) 1.194(3) 0.365(4) 0.29(3) Uani 0.530(7) 1 d P 2
H11A H 0.2520 1.2584 0.3944 0.437 Uiso 0.530(7) 1 calc PR 2
H11B H 0.2402 1.1905 0.2900 0.437 Uiso 0.530(7) 1 calc PR 2
H11C H 0.2232 1.1514 0.4182 0.437 Uiso 0.530(7) 1 calc PR 2
C8 C 0.0809(18) 1.1609(13) 0.5116(11) 0.181(11) Uani 1 1 d . .
H8C H 0.1035 1.2240 0.5429 0.271 Uiso 0.470(7) 1 calc PR 1
H8A H 0.1286 1.1426 0.5236 0.271 Uiso 0.470(7) 1 calc PR 1
H8B H 0.0226 1.1160 0.5502 0.271 Uiso 0.470(7) 1 calc PR 1
H8D H 0.1208 1.2243 0.5423 0.271 Uiso 0.530(7) 1 d PR 2
H8E H 0.0969 1.1173 0.5488 0.271 Uiso 0.530(7) 1 d PR 2
H8F H 0.0148 1.1408 0.5261 0.271 Uiso 0.530(7) 1 d PR 2

loop_
_atom_site_aniso_label
_atom_site_aniso_U_11
_atom_site_aniso_U_22
_atom_site_aniso_U_33
_atom_site_aniso_U_23
_atom_site_aniso_U_13
_atom_site_aniso_U_12
Sn1 0.0431(6) 0.0431(6) 0.0428(7) 0.000 0.000 0.0216(3)
Ge2 0.0452(6) 0.0452(6) 0.0512(9) 0.000 0.000 0.0226(3)
Si1 0.121(10) 0.048(3) 0.054(4) -0.016(3) -0.003(5) 0.038(5)
C1 0.15(2) 0.111(19) 0.38(5) -0.10(3) 0.03(3) 0.090(16)
C2 0.071(12) 0.051(9) 0.125(12) -0.023(8) 0.014(9) 0.016(8)
C3 0.22(3) 0.25(3) 0.21(3) -0.21(3) 0.03(2) 0.00(2)
Si3 0.057(4) 0.091(5) 0.074(4) -0.033(4) -0.005(3) 0.043(4)
C7 0.107(15) 0.103(16) 0.177(18) -0.057(12) -0.017(12) 0.079(12)
C9 0.082(16) 0.082(14) 0.25(3) -0.028(16) 0.007(15) 0.010(10)
Sn2 0.0452(6) 0.0452(6) 0.0512(9) 0.000 0.000 0.0226(3)
Ge1 0.0431(6) 0.0431(6) 0.0428(7) 0.000 0.000 0.0216(3)
Si2 0.147(12) 0.076(6) 0.077(5) -0.034(4) -0.047(6) 0.058(6)
C4 0.24(3) 0.072(10) 0.119(17) -0.042(10) -0.079(18) 0.067(15)
C5 0.146(18) 0.037(6) 0.127(10) -0.009(6) -0.004(11) 0.037(8)
C6 0.062(8) 0.111(14) 0.174(14) -0.060(11) -0.043(9) 0.030(8)
Si4 0.052(3) 0.070(4) 0.070(4) -0.025(3) -0.018(3) 0.025(3)
C10 0.20(3) 0.14(2) 0.30(4) -0.08(2) -0.16(3) 0.10(2)
C11 0.13(2) 0.15(3) 0.55(8) -0.12(3) -0.20(4) 0.033(18)
C8 0.25(2) 0.138(12) 0.051(5) -0.047(6) -0.020(8) 0.021(11)

loop_
_atom_type_symbol
_atom_type_description
_atom_type_scat_dispersion_real
_atom_type_scat_dispersion_imag
_atom_type_scat_source
C C 0.0033 0.0016 'International Tables Vol C Tables 4.2.6.8 and 6.1.1.4'
H H 0.0000 0.0000 'International Tables Vol C Tables 4.2.6.8 and 6.1.1.4'
Si Si 0.0817 0.0704 'International Tables Vol C Tables 4.2.6.8 and 6.1.1.4'
Ge Ge 0.1547 1.8001 'International Tables Vol C Tables 4.2.6.8 and 6.1.1.4'
Sn Sn -0.6537 1.4246 'International Tables Vol C Tables 4.2.6.8 and 6.1.1.4'

loop_
_geom_angle_atom_site_label_1
_geom_angle_atom_site_label_2
_geom_angle_atom_site_label_3
_geom_angle
_geom_angle_site_symmetry_1
_geom_angle_site_symmetry_3
Si3 Sn1 Si3 105.7(2) 3_465 2_675
Si3 Sn1 Si3 105.7(2) 3_465 .
Si3 Sn1 Si3 105.7(2) 2_675 .
Si3 Sn1 Ge2 113.0(2) 3_465 .
Si3 Sn1 Ge2 113.0(2) 2_675 .
Si3 Sn1 Ge2 113.0(2) . .
Si1 Ge2 Si1 106.9(3) . 2_675
Si1 Ge2 Si1 106.9(3) . 3_465
Si1 Ge2 Si1 106.9(3) 2_675 3_465
Si1 Ge2 Sn1 111.9(3) . .
Si1 Ge2 Sn1 112.0(3) 2_675 .
Si1 Ge2 Sn1 111.9(3) 3_465 .
C2 Si1 C1 112.0(19) . .
C2 Si1 C3 129.5(18) . .
C1 Si1 C3 86(2) . .
C2 Si1 Ge2 113.1(9) . .
C1 Si1 Ge2 106.3(15) . .
C3 Si1 Ge2 105.3(11) . .
C8 Si3 C7 105.9(13) . .
C8 Si3 C9 104.6(15) . .
C7 Si3 C9 108.7(19) . .
C8 Si3 Sn1 110.5(7) . .
C7 Si3 Sn1 115.3(10) . .
C9 Si3 Sn1 111.1(11) . .
C4 Si2 C5 116.1(12) . .
C4 Si2 C6 95.4(17) . .
C5 Si2 C6 101.6(15) . .
C11 Si4 C10 116.2(16) . .
C11 Si4 C8 95.4(19) . .
C10 Si4 C8 104.8(14) . .
Si4 C8 Si3 21.5(4) . .

loop_
_geom_bond_atom_site_label_1
_geom_bond_atom_site_label_2
_geom_bond_distance
_geom_bond_site_symmetry_2
Sn1 Si3 2.499(8) 3_465
Sn1 Si3 2.499(8) 2_675
Sn1 Si3 2.499(8) .
Sn1 Ge2 2.5889(7) .
Ge2 Si1 2.517(11) .
Ge2 Si1 2.517(11) 2_675
Ge2 Si1 2.518(11) 3_465
Si1 C2 1.75(3) .
Si1 C1 1.81(4) .
Si1 C3 1.83(3) .
Si3 C8 1.857(17) .
Si3 C7 1.89(3) .
Si3 C9 1.98(4) .
Si2 C4 1.77(3) .
Si2 C5 1.88(3) .
Si2 C6 1.96(3) .
Si4 C11 1.68(3) .
Si4 C10 1.82(3) .
Si4 C8 1.842(16) .

loop_
_geom_torsion_atom_site_label_1
_geom_torsion_atom_site_label_2
_geom_torsion_atom_site_label_3
_geom_torsion_atom_site_label_4
_geom_torsion
_geom_torsion_site_symmetry_1
_geom_torsion_site_symmetry_4
Si3 Sn1 Ge2 Si1 62.1(6) 3_465 .
Si3 Sn1 Ge2 Si1 -57.9(6) 2_675 .
Si3 Sn1 Ge2 Si1 -177.9(6) . .
Si3 Sn1 Ge2 Si1 -57.9(6) 3_465 2_675
Si3 Sn1 Ge2 Si1 -177.9(6) 2_675 2_675
Si3 Sn1 Ge2 Si1 62.1(6) . 2_675
Si3 Sn1 Ge2 Si1 -177.9(6) 3_465 3_465
Si3 Sn1 Ge2 Si1 62.1(6) 2_675 3_465
Si3 Sn1 Ge2 Si1 -57.9(6) . 3_465
Si1 Ge2 Si1 C2 162.0(15) 2_675 .
Si1 Ge2 Si1 C2 -83.8(16) 3_465 .
Sn1 Ge2 Si1 C2 39.1(15) . .
Si1 Ge2 Si1 C1 38.7(19) 2_675 .
Si1 Ge2 Si1 C1 152.9(17) 3_465 .
Sn1 Ge2 Si1 C1 -84.2(18) . .
Si1 Ge2 Si1 C3 -51.5(19) 2_675 .
Si1 Ge2 Si1 C3 62.6(19) 3_465 .
Sn1 Ge2 Si1 C3 -174.5(19) . .
Si3 Sn1 Si3 C8 -43.7(10) 3_465 .
Si3 Sn1 Si3 C8 68.1(9) 2_675 .
Ge2 Sn1 Si3 C8 -167.8(9) . .
Si3 Sn1 Si3 C7 -163.8(14) 3_465 .
Si3 Sn1 Si3 C7 -51.9(15) 2_675 .
Ge2 Sn1 Si3 C7 72.1(14) . .
Si3 Sn1 Si3 C9 71.9(16) 3_465 .
Si3 Sn1 Si3 C9 -176.2(15) 2_675 .
Ge2 Sn1 Si3 C9 -52.2(16) . .
C11 Si4 C8 Si3 164.7(17) . .
C10 Si4 C8 Si3 45.7(13) . .
C7 Si3 C8 Si4 -157.7(16) . .
C9 Si3 C8 Si4 -42.9(15) . .
Sn1 Si3 C8 Si4 76.8(10) . .
